data_1569494
loop_
_publ_author_name
'Guo, Shen-Yi'
'Zhang, Zhuo-Ang'
'Tong, Shuo'
'Guo, Qing-Hui'
'Hua, Ruimao'
'Wang, Mei-Xiang'

_publ_section_title
;
 Tetrahomo corona[4]arene-based spirophanes: synthesis, structure, and
 properties.
;
_journal_issue 31
_journal_name_full 'Chemical science'
_journal_page_first 8393
_journal_page_last 8400
_journal_paper_doi 10.1039/d3sc02417b
_journal_volume 14
_journal_year 2023
_chemical_formula_moiety 'Cl, C64 H44 F8 N8 O8 S4, 2(H2.5 O), C4 H8 Cl4'
_chemical_formula_sum 'C68 H57 Cl5 F8 N8 O10 S4'
_chemical_formula_weight 1603.70
_space_group_crystal_system tetragonal
_space_group_IT_number 116
_space_group_name_Hall 'P -4 -2c'
_space_group_name_H-M_alt 'P -4 c 2'
_atom_sites_solution_hydrogens mixed
_audit_creation_date 2023-02-27
_audit_creation_method
;
Olex2 1.3
(compiled 2020.11.12 svn.r5f609507 for OlexSys, GUI svn.r6408)
;
_audit_update_record
;
2023-05-08 deposited with the CCDC.	2023-07-10 downloaded from the CCDC.
;
_cell_angle_alpha 90
_cell_angle_beta 90
_cell_angle_gamma 90
_cell_formula_units_Z 2
_cell_length_a 12.4912(3)
_cell_length_b 12.4912(3)
_cell_length_c 23.9051(7)
_cell_measurement_reflns_used 7020
_cell_measurement_temperature 174(3)
_cell_measurement_theta_max 75.5670
_cell_measurement_theta_min 3.5460
_cell_volume 3729.91(17)
_computing_cell_refinement 'CrysAlisPro 1.171.42.55a (Rigaku OD, 2022)'
_computing_data_collection 'CrysAlisPro 1.171.42.55a (Rigaku OD, 2022)'
_computing_data_reduction 'CrysAlisPro 1.171.42.55a (Rigaku OD, 2022)'
_computing_molecular_graphics 'Olex2 1.3 (Dolomanov et al., 2009)'
_computing_publication_material 'Olex2 1.3 (Dolomanov et al., 2009)'
_computing_structure_refinement 'SHELXL 2018/3 (Sheldrick, 2015)'
_computing_structure_solution 'SHELXT 2018/2 (Sheldrick, 2018)'
_diffrn_ambient_environment N~2~
_diffrn_ambient_temperature 174(3)
_diffrn_detector 'Hybrid Pixel Array Detector'
_diffrn_detector_area_resol_mean 10.0000
_diffrn_detector_type HyPix
_diffrn_measured_fraction_theta_full 0.997
_diffrn_measured_fraction_theta_max 0.981
_diffrn_measurement_details
;
List of Runs (angles in degrees, time in seconds):

  # Type    Start    End  Width  t~exp~   \w     \q     \k     \f   Frames
#--------------------------------------------------------------------------
  1  \w    -23.00  75.00   0.50    1.17    --   48.14 -88.00 -26.00  196
  2  \w     85.00 178.00   0.50    4.69    --  106.93  88.00  90.00  186
  3  \w     85.00 178.00   0.50    4.69    --  106.93  77.00-156.00  186
  4  \w    -70.00  24.00   0.50    1.17    --  -48.14  77.00-120.00  188
  5  \w    -64.00 -32.00   0.50    4.69    -- -104.00  57.00 -90.00   64
  6  \w    -64.00 -32.00   0.50    4.69    -- -104.00  57.00  90.00   64
  7  \w    -64.00 -32.00   0.50    4.69    -- -104.00  57.00-150.00   64
  8  \w    -64.00 -32.00   0.50    4.69    -- -104.00  57.00-180.00   64
  9  \w    -64.00 -32.00   0.50    4.69    -- -104.00  57.00 -60.00   64
 10  \w    -64.00 -32.00   0.50    4.69    -- -104.00  57.00-120.00   64
 11  \w    -64.00 -32.00   0.50    4.69    -- -104.00  57.00  30.00   64
 12  \w     35.00 111.00   0.50    4.69    --  106.93-125.00-180.00  152
 13  \w   -120.00 -79.00   0.50    1.17    --  -48.14 -57.00 -60.00   82
;
_diffrn_measurement_device 'four-circle diffractometer'
_diffrn_measurement_device_type 'XtaLAB Synergy R, DW system, HyPix'
_diffrn_measurement_method '\w scans'
_diffrn_orient_matrix_type 'CrysAlisPro convention (1999,Acta A55,543-557)'
_diffrn_orient_matrix_UB_11 -0.0031935000
_diffrn_orient_matrix_UB_12 -0.0803183000
_diffrn_orient_matrix_UB_13 -0.0489167000
_diffrn_orient_matrix_UB_21 0.0865337000
_diffrn_orient_matrix_UB_22 0.0652382000
_diffrn_orient_matrix_UB_23 -0.0307727000
_diffrn_orient_matrix_UB_31 0.0876391000
_diffrn_orient_matrix_UB_32 -0.0672714000
_diffrn_orient_matrix_UB_33 0.0285675000
_diffrn_radiation_monochromator mirror
_diffrn_radiation_probe x-ray
_diffrn_radiation_type 'Cu K\a'
_diffrn_radiation_wavelength 1.54184
_diffrn_reflns_av_R_equivalents 0.1085
_diffrn_reflns_av_unetI/netI 0.0591
_diffrn_reflns_Laue_measured_fraction_full 0.997
_diffrn_reflns_Laue_measured_fraction_max 0.981
_diffrn_reflns_limit_h_max 15
_diffrn_reflns_limit_h_min -15
_diffrn_reflns_limit_k_max 15
_diffrn_reflns_limit_k_min -13
_diffrn_reflns_limit_l_max 30
_diffrn_reflns_limit_l_min -29
_diffrn_reflns_number 17203
_diffrn_reflns_point_group_measured_fraction_full 0.989
_diffrn_reflns_point_group_measured_fraction_max 0.955
_diffrn_reflns_theta_full 67.684
_diffrn_reflns_theta_max 77.411
_diffrn_reflns_theta_min 3.698
_diffrn_source 'Rotating-anode X-ray tube'
_diffrn_source_type 'Rigaku (Cu) X-ray Source'
_exptl_absorpt_coefficient_mu 3.520
_exptl_absorpt_correction_T_max 1.00000
_exptl_absorpt_correction_T_min 0.47683
_exptl_absorpt_correction_type multi-scan
_exptl_absorpt_process_details
;
CrysAlisPro 1.171.42.55a (Rigaku Oxford Diffraction, 2022)
Empirical absorption correction using spherical harmonics,
implemented in SCALE3 ABSPACK scaling algorithm.
;
_exptl_crystal_colour 'clear red'
_exptl_crystal_density_diffrn 1.428
_exptl_crystal_description needle
_exptl_crystal_F_000 1644
_exptl_crystal_size_max 0.2
_exptl_crystal_size_mid 0.05
_exptl_crystal_size_min 0.05
_refine_diff_density_max 1.090
_refine_diff_density_min -0.381
_refine_diff_density_rms 0.112
_refine_ls_abs_structure_details
;
 Refined as an inversion twin.
;
_refine_ls_abs_structure_Flack 0.09(6)
_refine_ls_extinction_method none
_refine_ls_goodness_of_fit_ref 1.001
_refine_ls_hydrogen_treatment constr
_refine_ls_matrix_type full
_refine_ls_number_parameters 237
_refine_ls_number_reflns 3794
_refine_ls_number_restraints 39
_refine_ls_restrained_S_all 1.012
_refine_ls_R_factor_all 0.1088
_refine_ls_R_factor_gt 0.0922
_refine_ls_shift/su_max 0.000
_refine_ls_shift/su_mean 0.000
_refine_ls_structure_factor_coef Fsqd
_refine_ls_weighting_details 'w=1/[\s^2^(Fo^2^)+(0.2000P)^2^+1.5000P] where P=(Fo^2^+2Fc^2^)/3'
_refine_ls_weighting_scheme calc
_refine_ls_wR_factor_gt 0.2541
_refine_ls_wR_factor_ref 0.2765
_reflns_Friedel_coverage 0.779
_reflns_Friedel_fraction_full 0.980
_reflns_Friedel_fraction_max 0.923
_reflns_number_gt 2923
_reflns_number_total 3794
_reflns_threshold_expression 'I > 2\s(I)'
_cod_data_source_file d3sc02417b2.cif
_cod_data_source_block gsy1417
_cod_depositor_comments 'Adding full bibliography for 1569486--1569506.cif.'
_cod_original_cell_volume 3729.9(2)
_cod_database_code 1569494
_shelx_shelxl_version_number 2018/3
_chemical_oxdiff_formula 'C H O N S F'
_shelx_space_group_comment
;
The symmetry employed for this shelxl refinement is uniquely defined
by the following loop, which should always be used as a source of
symmetry information in preference to the above space-group names.
They are only intended as comments.
;
_reflns_odcompleteness_completeness 100.00
_reflns_odcompleteness_iscentric 1
_reflns_odcompleteness_theta 66.97
_olex2_refinement_description
;
1. Twinned data refinement
 Scales: 0.91(6)
 0.09(6)
2. Fixed Uiso
 At 1.2 times of:
  All C(H) groups, All C(H,H) groups
 At 1.5 times of:
  All O(H,H,H) groups
3. Restrained distances
 C17-C2A
 1.54 with sigma of 0.01
 Cl3-C17_$1 = Cl2-C2A_$1
 1.76 with sigma of 0.01
4. Uiso/Uaniso restraints and constraints
Cl2 \\sim Cl3 \\sim C2A \\sim C17: within 1.7A with sigma of 0.02 and sigma for
terminal atoms of 0.04 within 1.7A
Uanis(Cl2) \\sim Ueq, Uanis(C2A) \\sim Ueq, Uanis(C17) \\sim Ueq, Uanis(Cl3)
\\sim Ueq: with sigma of 0.01 and sigma for terminal atoms of 0.02
Uanis(O3) \\sim Ueq: with sigma of 0.01 and sigma for terminal atoms of 0.02
5. Others
 Fixed Sof: H3A(0.5) H3B(0.5) H3C(0.25) C2A(0.5) H2AA(0.5) H2AB(0.5) C17(0.5)
 H17A(0.5) H17B(0.5)
 Fixed X: Cl2(0.5) Cl3(0.5)
 Fixed Y: Cl2(1) Cl3(1)
6.a Riding coordinates:
 C2(H2A,H2B), C6(H6A,H6B), C13(H13A,H13B), O3(H3A,H3B,H3C)
6.b Secondary CH2 refined with riding coordinates:
 C2A(H2AA,H2AB), C17(H17A,H17B)
6.c Aromatic/amide H refined with riding coordinates:
 C4(H4), C9(H9), C8(H8), C11(H11), C10(H10)
6.d Fitted hexagon refined as free rotating group:
 C9(C8,C7,C12,C11,C10)
;
_olex2_submission_special_instructions 'No special instructions were received'
_oxdiff_exptl_absorpt_empirical_details
;
Empirical correction (ABSPACK) includes:
- Absorption correction using spherical harmonics
- Frame scaling
;
_oxdiff_exptl_absorpt_empirical_full_max 2.521
_oxdiff_exptl_absorpt_empirical_full_min 0.453

loop_
_space_group_symop_operation_xyz
'x, y, z'
'y, -x, -z'
'-x, -y, z'
'-y, x, -z'
'-x, y, z+1/2'
'y, x, -z+1/2'
'x, -y, z+1/2'
'-y, -x, -z+1/2'

loop_
_atom_site_label
_atom_site_type_symbol
_atom_site_fract_x
_atom_site_fract_y
_atom_site_fract_z
_atom_site_U_iso_or_equiv
_atom_site_adp_type
_atom_site_occupancy
_atom_site_site_symmetry_order
_atom_site_calc_flag
_atom_site_refinement_flags_posn
_atom_site_refinement_flags_adp
_atom_site_refinement_flags_occupancy
_atom_site_disorder_assembly
_atom_site_disorder_group
Cl1 Cl 1.000000 1.000000 0.250000 0.160(5) Uani 1 4 d S T P . .
S1 S 0.6960(2) 1.05398(16) 0.33517(9) 0.0672(6) Uani 1 1 d . . . . .
F1 F 0.7231(7) 0.4733(5) 0.3145(2) 0.103(2) Uani 1 1 d . . . . .
F2 F 0.4511(6) 0.7310(8) 0.2949(3) 0.119(3) Uani 1 1 d . . . . .
O1 O 0.7540(5) 0.8165(5) 0.3627(2) 0.0604(14) Uani 1 1 d . . . . .
O2 O 0.5907(6) 0.6061(5) 0.3667(2) 0.0727(16) Uani 1 1 d . . . . .
N1 N 0.8251(6) 1.2068(6) 0.3049(2) 0.0599(16) Uani 1 1 d . . . . .
N2 N 0.7348(5) 1.1191(5) 0.2300(3) 0.0573(14) Uani 1 1 d . . . . .
C1 C 0.7576(6) 1.1313(7) 0.2845(3) 0.0573(17) Uani 1 1 d . . . . .
C2 C 0.6396(6) 0.9471(7) 0.2922(3) 0.0585(18) Uani 1 1 d . . . . .
H2A H 0.585564 0.907825 0.314472 0.070 Uiso 1 1 d R U . . .
H2B H 0.602514 0.979425 0.259752 0.070 Uiso 1 1 d R U . . .
C3 C 0.7203(5) 0.8684(5) 0.2704(3) 0.0478(14) Uani 1 1 d . . . . .
C4 C 0.7336(5) 0.8560(5) 0.2136(3) 0.0454(14) Uani 1 1 d . . . . .
H4 H 0.695031 0.900335 0.188331 0.054 Uiso 1 1 calc R U . . .
C5 C 0.7775(5) 0.8044(6) 0.3071(3) 0.0489(15) Uani 1 1 d . . . . .
C6 C 0.7906(8) 0.7332(8) 0.3999(4) 0.066(2) Uani 1 1 d . . . . .
H6A H 0.866418 0.745132 0.410261 0.079 Uiso 1 1 d R U . . .
H6B H 0.784548 0.662772 0.381221 0.079 Uiso 1 1 d R U . . .
C9 C 0.7078(6) 0.7496(6) 0.55246(17) 0.087(3) Uani 1 1 d G . . . .
H9 H 0.740473 0.762763 0.587700 0.104 Uiso 1 1 calc R U . . .
C8 C 0.7684(4) 0.7553(6) 0.5038(2) 0.083(3) Uani 1 1 d G . . . .
H8 H 0.842446 0.772351 0.505739 0.100 Uiso 1 1 calc R U . . .
C7 C 0.7207(4) 0.7362(5) 0.45222(17) 0.0623(19) Uani 1 1 d G . . . .
C12 C 0.6123(4) 0.7113(5) 0.44935(16) 0.063(2) Uani 1 1 d G . . . .
C11 C 0.5518(4) 0.7056(6) 0.4980(2) 0.075(3) Uani 1 1 d G . . . .
H11 H 0.477738 0.688569 0.496075 0.090 Uiso 1 1 calc R U . . .
C10 C 0.5995(6) 0.7248(6) 0.54959(17) 0.092(4) Uani 1 1 d G . . . .
H10 H 0.558117 0.720871 0.582868 0.111 Uiso 1 1 calc R U . . .
C13 C 0.5541(7) 0.7002(7) 0.3950(3) 0.0620(19) Uani 1 1 d . . . . .
H13A H 0.476392 0.694998 0.402568 0.074 Uiso 1 1 d R U . . .
H13B H 0.566632 0.763838 0.371198 0.074 Uiso 1 1 d R U . . .
C14 C 0.5887(7) 0.6045(6) 0.3091(3) 0.0555(16) Uani 1 1 d . . . . .
C15 C 0.6597(8) 0.5351(6) 0.2830(3) 0.062(2) Uani 1 1 d . . . . .
C16 C 0.5245(7) 0.6646(8) 0.2735(4) 0.065(2) Uani 1 1 d . . . . .
O3 O 1.000000 1.000000 0.5559(6) 0.143(6) Uani 1 2 d S TU P . .
H3A H 1.050320 1.039200 0.535718 0.215 Uiso 0.5 1 d R U P . .
H3B H 0.940340 1.018340 0.531008 0.215 Uiso 0.5 1 d R U P . .
H3C H 1.022480 0.926070 0.548768 0.215 Uiso 0.25 1 d R U P . .
Cl2 Cl 0.500000 1.000000 0.43618(18) 0.122(2) Uani 0.5 1 d DS U P A -1
Cl3 Cl 0.500000 1.000000 0.6147(2) 0.167(4) Uani 0.5 1 d DS U P A -1
C2A C 0.5485(15) 1.0080(19) 0.5048(5) 0.079(5) Uani 0.5 1 d D U P A -1
H2AA H 0.609077 0.957749 0.509664 0.095 Uiso 0.5 1 calc R U P A -1
H2AB H 0.574689 1.081371 0.512371 0.095 Uiso 0.5 1 calc R U P A -1
C17 C 0.4586(16) 0.980(2) 0.5460(5) 0.088(5) Uani 0.5 1 d D U P A -1
H17A H 0.437789 0.903828 0.540905 0.105 Uiso 0.5 1 calc R U P A -1
H17B H 0.395122 1.024705 0.538163 0.105 Uiso 0.5 1 calc R U P A -1

loop_
_atom_site_aniso_label
_atom_site_aniso_U_11
_atom_site_aniso_U_22
_atom_site_aniso_U_33
_atom_site_aniso_U_23
_atom_site_aniso_U_13
_atom_site_aniso_U_12
Cl1 0.0608(16) 0.0608(16) 0.357(16) 0.000 0.000 0.003(2)
S1 0.0906(14) 0.0579(10) 0.0530(10) 0.0063(9) 0.0221(10) 0.0091(9)
F1 0.174(7) 0.079(3) 0.056(3) 0.018(3) 0.008(3) 0.053(4)
F2 0.096(4) 0.200(9) 0.061(3) -0.021(4) -0.010(3) 0.072(5)
O1 0.066(3) 0.068(3) 0.048(3) 0.018(2) 0.016(2) 0.014(2)
O2 0.105(5) 0.071(4) 0.042(2) 0.009(3) 0.002(3) 0.003(3)
N1 0.081(4) 0.062(4) 0.036(3) 0.002(3) 0.008(3) 0.004(3)
N2 0.060(3) 0.064(4) 0.048(3) 0.010(3) 0.006(3) 0.008(3)
C1 0.061(4) 0.056(4) 0.054(4) -0.001(3) 0.007(3) 0.017(3)
C2 0.053(4) 0.063(5) 0.059(4) 0.014(3) 0.011(3) 0.007(3)
C3 0.040(3) 0.045(3) 0.058(4) 0.009(3) 0.003(3) -0.006(2)
C4 0.044(3) 0.041(3) 0.052(3) 0.002(3) -0.003(3) -0.001(2)
C5 0.046(3) 0.052(4) 0.049(3) 0.006(3) 0.010(3) -0.005(3)
C6 0.066(5) 0.078(5) 0.055(4) 0.018(4) 0.005(4) 0.015(4)
C9 0.131(10) 0.092(7) 0.038(4) 0.001(4) -0.007(5) 0.021(7)
C8 0.109(8) 0.086(7) 0.055(4) 0.004(5) -0.008(5) 0.018(6)
C7 0.073(5) 0.071(5) 0.043(3) 0.007(3) 0.004(3) 0.016(4)
C12 0.075(5) 0.076(5) 0.038(3) 0.011(3) 0.015(3) 0.011(4)
C11 0.096(7) 0.078(6) 0.052(4) 0.014(4) 0.029(4) 0.007(5)
C10 0.142(11) 0.096(7) 0.039(4) 0.012(4) 0.026(6) 0.030(7)
C13 0.068(5) 0.073(5) 0.045(3) 0.005(4) 0.013(3) 0.005(4)
C14 0.064(4) 0.058(4) 0.045(3) 0.002(3) 0.001(3) -0.013(3)
C15 0.091(6) 0.047(4) 0.048(4) 0.012(3) 0.000(4) -0.001(4)
C16 0.053(4) 0.083(5) 0.059(5) -0.007(4) -0.007(4) 0.006(4)
O3 0.207(17) 0.134(11) 0.089(8) 0.000 0.000 0.019(11)
Cl2 0.131(4) 0.163(5) 0.073(3) -0.006(12) -0.036(7) 0.044(4)
Cl3 0.284(10) 0.137(5) 0.081(3) 0.024(13) 0.00(2) -0.086(6)
C2A 0.077(8) 0.083(9) 0.077(9) 0.001(8) 0.002(8) -0.014(8)
C17 0.084(9) 0.088(10) 0.091(10) -0.005(9) -0.006(8) -0.023(8)

loop_
_atom_type_symbol
_atom_type_description
_atom_type_scat_dispersion_real
_atom_type_scat_dispersion_imag
_atom_type_scat_source
C C 0.0181 0.0091 'International Tables Vol C Tables 4.2.6.8 and 6.1.1.4'
H H 0.0000 0.0000 'International Tables Vol C Tables 4.2.6.8 and 6.1.1.4'
Cl Cl 0.3639 0.7018 'International Tables Vol C Tables 4.2.6.8 and 6.1.1.4'
F F 0.0727 0.0534 'International Tables Vol C Tables 4.2.6.8 and 6.1.1.4'
N N 0.0311 0.0180 'International Tables Vol C Tables 4.2.6.8 and 6.1.1.4'
O O 0.0492 0.0322 'International Tables Vol C Tables 4.2.6.8 and 6.1.1.4'
S S 0.3331 0.5567 'International Tables Vol C Tables 4.2.6.8 and 6.1.1.4'

loop_
_geom_angle_atom_site_label_1
_geom_angle_atom_site_label_2
_geom_angle_atom_site_label_3
_geom_angle
_geom_angle_site_symmetry_1
_geom_angle_site_symmetry_3
_geom_angle_publ_flag
C1 S1 C2 100.7(4) . . ?
C5 O1 C6 116.8(6) . . ?
C14 O2 C13 118.6(7) . . ?
N2 N1 C1 119.3(6) 8_775 . ?
N1 N2 C1 116.2(7) 8_775 . ?
N1 C1 S1 114.4(6) . . ?
N2 C1 S1 121.4(7) . . ?
N2 C1 N1 124.1(7) . . ?
S1 C2 H2A 108.9 . . ?
S1 C2 H2B 108.9 . . ?
H2A C2 H2B 107.7 . . ?
C3 C2 S1 114.5(6) . . ?
C3 C2 H2A 108.7 . . ?
C3 C2 H2B 108.0 . . ?
C4 C3 C2 119.8(6) . . ?
C4 C3 C5 119.9(7) . . ?
C5 C3 C2 120.2(7) . . ?
C3 C4 H4 120.0 . . ?
C3 C4 C5 119.9(6) . 6 ?
C5 C4 H4 120.0 6 . ?
O1 C5 C3 116.2(6) . . ?
O1 C5 C4 123.9(6) . 6 ?
C3 C5 C4 119.9(7) . 6 ?
O1 C6 H6A 110.5 . . ?
O1 C6 H6B 109.8 . . ?
O1 C6 C7 107.8(6) . . ?
H6A C6 H6B 108.6 . . ?
C7 C6 H6A 109.8 . . ?
C7 C6 H6B 110.3 . . ?
C8 C9 H9 120.0 . . ?
C8 C9 C10 120.0 . . ?
C10 C9 H9 120.0 . . ?
C9 C8 H8 120.0 . . ?
C7 C8 C9 120.0 . . ?
C7 C8 H8 120.0 . . ?
C8 C7 C6 119.0(5) . . ?
C8 C7 C12 120.0 . . ?
C12 C7 C6 120.8(5) . . ?
C7 C12 C13 122.5(5) . . ?
C11 C12 C7 120.0 . . ?
C11 C12 C13 117.3(5) . . ?
C12 C11 H11 120.0 . . ?
C12 C11 C10 120.0 . . ?
C10 C11 H11 120.0 . . ?
C9 C10 H10 120.0 . . ?
C11 C10 C9 120.0 . . ?
C11 C10 H10 120.0 . . ?
O2 C13 C12 109.4(7) . . ?
O2 C13 H13A 110.2 . . ?
O2 C13 H13B 109.8 . . ?
C12 C13 H13A 108.9 . . ?
C12 C13 H13B 110.4 . . ?
H13A C13 H13B 108.2 . . ?
O2 C14 C15 116.5(8) . . ?
O2 C14 C16 127.9(8) . . ?
C16 C14 C15 115.6(7) . . ?
F1 C15 C14 119.1(7) . . ?
F1 C15 C16 118.5(8) . 6 ?
C16 C15 C14 122.4(8) 6 . ?
F2 C16 C14 119.8(8) . . ?
F2 C16 C15 118.3(8) . 6 ?
C15 C16 C14 121.9(9) 6 . ?
H3A O3 H3B 94.4 . . ?
H3A O3 H3C 102.3 . . ?
H3B O3 H3C 109.5 . . ?
Cl2 C2A H2AA 109.8 . . ?
Cl2 C2A H2AB 109.8 . . ?
H2AA C2A H2AB 108.2 . . ?
C17 C2A Cl2 109.6(10) . . ?
C17 C2A H2AA 109.8 . . ?
C17 C2A H2AB 109.8 . . ?
Cl3 C17 H17A 109.5 . . ?
Cl3 C17 H17B 109.5 . . ?
C2A C17 Cl3 110.8(10) . . ?
C2A C17 H17A 109.5 . . ?
C2A C17 H17B 109.5 . . ?
H17A C17 H17B 108.1 . . ?

loop_
_geom_bond_atom_site_label_1
_geom_bond_atom_site_label_2
_geom_bond_distance
_geom_bond_site_symmetry_2
_geom_bond_publ_flag
S1 C1 1.729(8) . ?
S1 C2 1.825(10) . ?
F1 C15 1.337(11) . ?
F2 C16 1.338(11) . ?
O1 C5 1.370(9) . ?
O1 C6 1.442(10) . ?
O2 C13 1.430(11) . ?
O2 C14 1.379(9) . ?
N1 N2 1.310(9) 8_775 ?
N1 C1 1.356(11) . ?
N2 C1 1.343(10) . ?
C2 H2A 0.9897 . ?
C2 H2B 0.9899 . ?
C2 C3 1.502(10) . ?
C3 C4 1.376(10) . ?
C3 C5 1.386(10) . ?
C4 H4 0.9500 . ?
C4 C5 1.410(10) 6 ?
C6 H6A 0.9901 . ?
C6 H6B 0.9899 . ?
C6 C7 1.526(9) . ?
C9 H9 0.9500 . ?
C9 C8 1.3900 . ?
C9 C10 1.3900 . ?
C8 H8 0.9500 . ?
C8 C7 1.3900 . ?
C7 C12 1.3900 . ?
C12 C11 1.3900 . ?
C12 C13 1.496(10) . ?
C11 H11 0.9500 . ?
C11 C10 1.3900 . ?
C10 H10 0.9500 . ?
C13 H13A 0.9902 . ?
C13 H13B 0.9896 . ?
C14 C15 1.389(13) . ?
C14 C16 1.388(13) . ?
C15 C16 1.359(12) 6 ?
O3 H3A 0.9311 . ?
O3 H3B 0.9803 . ?
O3 H3C 0.9800 . ?
Cl2 C2A 1.752(12) . ?
Cl3 C17 1.740(12) . ?
C2A H2AA 0.9900 . ?
C2A H2AB 0.9900 . ?
C2A C17 1.535(13) . ?
C17 H17A 0.9900 . ?
C17 H17B 0.9900 . ?

loop_
_geom_torsion_atom_site_label_1
_geom_torsion_atom_site_label_2
_geom_torsion_atom_site_label_3
_geom_torsion_atom_site_label_4
_geom_torsion
_geom_torsion_site_symmetry_1
_geom_torsion_site_symmetry_2
_geom_torsion_site_symmetry_3
_geom_torsion_site_symmetry_4
_geom_torsion_publ_flag
S1 C2 C3 C4 -119.1(6) . . . . ?
S1 C2 C3 C5 64.2(7) . . . . ?
O1 C6 C7 C8 -119.5(6) . . . . ?
O1 C6 C7 C12 65.9(9) . . . . ?
O2 C14 C15 F1 1.4(12) . . . . ?
O2 C14 C15 C16 178.8(8) . . . 6 ?
O2 C14 C16 F2 -2.6(14) . . . . ?
O2 C14 C16 C15 176.1(8) . . . 6 ?
N1 N2 C1 S1 -174.0(6) 8_775 . . . ?
N1 N2 C1 N1 9.4(10) 8_775 . . . ?
N2 N1 C1 S1 175.7(6) 8_775 . . . ?
N2 N1 C1 N2 -7.5(11) 8_775 . . . ?
C1 S1 C2 C3 73.5(6) . . . . ?
C2 S1 C1 N1 -167.7(6) . . . . ?
C2 S1 C1 N2 15.4(7) . . . . ?
C2 C3 C4 C5 -176.0(6) . . . 6 ?
C2 C3 C5 O1 1.2(10) . . . . ?
C2 C3 C5 C4 -177.6(7) . . . 6 ?
C4 C3 C5 O1 -175.4(6) . . . . ?
C4 C3 C5 C4 5.7(9) . . . 6 ?
C5 O1 C6 C7 -157.1(7) . . . . ?
C5 C3 C4 C5 0.7(9) . . . 6 ?
C6 O1 C5 C3 164.3(7) . . . . ?
C6 O1 C5 C4 -17.0(11) . . . 6 ?
C6 C7 C12 C11 174.6(7) . . . . ?
C6 C7 C12 C13 -11.4(8) . . . . ?
C9 C8 C7 C6 -174.7(7) . . . . ?
C9 C8 C7 C12 0.0 . . . . ?
C8 C9 C10 C11 0.0 . . . . ?
C8 C7 C12 C11 0.0 . . . . ?
C8 C7 C12 C13 174.0(7) . . . . ?
C7 C12 C11 C10 0.0 . . . . ?
C7 C12 C13 O2 69.3(8) . . . . ?
C12 C11 C10 C9 0.0 . . . . ?
C11 C12 C13 O2 -116.6(6) . . . . ?
C10 C9 C8 C7 0.0 . . . . ?
C13 O2 C14 C15 155.6(8) . . . . ?
C13 O2 C14 C16 -24.0(13) . . . . ?
C13 C12 C11 C10 -174.3(6) . . . . ?
C14 O2 C13 C12 -150.4(7) . . . . ?
C15 C14 C16 F2 177.7(9) . . . . ?
C15 C14 C16 C15 -3.6(11) . . . 6 ?
C16 C14 C15 F1 -178.9(9) . . . . ?
C16 C14 C15 C16 -1.5(11) . . . 6 ?
Cl2 C2A C17 Cl3 -173.9(14) . . . . ?

loop_
_twin_individual_id
_twin_individual_mass_fraction_refined
1 0.91(6)
2 0.09(6)
